data_4024518
loop_
_publ_author_name
'Jes\'us M. de los Santos'
'Roberto Ignacio'
'Domitila Aparicio'
'Francisco Palacios'
'Jos\'e M. Ezpeleta'

_publ_contact_author_address
;
Departamento de Qu\'imica Org\'anica
Facultad de Farmacia
Universidad del Pa\'is Vasco
Apdo. 450
01080 Vitoria
Spain
;
_publ_contact_author_email jesus.delossantos@ehu.es
_publ_contact_author_name 'de los Santos, Jes\'us M.'
_publ_section_title
;
Reactions of Conjugate Phosphinyl- and Phosphonyl-Nitroso Alkenes with
Enamines. Preparation of N-Hydroxypyrrole Derivatives
;
_journal_name_full 'Journal of Organic Chemistry'
_journal_page_first 3444
_journal_page_last 3448
_journal_paper_doi 10.1021/jo900489j
_journal_volume 74
_journal_year 2009
_chemical_formula_moiety 'C14 H24 N O4 P'
_chemical_formula_sum 'C14 H24 N O4 P'
_chemical_formula_weight 301.31
_chemical_name_systematic
; 
 Diethyl 1-hydroxy-2,5-dimethyl-4,5,6,7-tetrahydro-1H-indol-3-ylphosphonate
;
_space_group_IT_number 14
_symmetry_cell_setting monoclinic
_symmetry_space_group_name_Hall '-P 2yn'
_symmetry_space_group_name_H-M 'P 1 21/n 1'
_atom_sites_solution_hydrogens geom
_atom_sites_solution_primary direct
_atom_sites_solution_secondary difmap
_audit_creation_method SHELXL-97
_cell_angle_alpha 90.00
_cell_angle_beta 99.279(13)
_cell_angle_gamma 90.00
_cell_formula_units_Z 4
_cell_length_a 12.3987(19)
_cell_length_b 8.8054(9)
_cell_length_c 15.3697(25)
_cell_measurement_reflns_used 9130
_cell_measurement_temperature 293(2)
_cell_measurement_theta_max 25.27
_cell_measurement_theta_min 1.96
_cell_volume 1656.1(4)
_computing_cell_refinement 'STOE X-AREA (Stoe & Cie, 2002)'
_computing_data_collection 'STOE X-AREA (Stoe & Cie, 2002)'
_computing_data_reduction 'STOE X-RED (Stoe & Cie, 2002)'
_computing_molecular_graphics 'ORTEP-3 for Windows (Farrugia, 1997)'
_computing_structure_refinement 'SHELXL-97 (Sheldrick, 1997)'
_computing_structure_solution
;
SIR97 (Altomare, Cascaramo, Giacovazzo, Guagliardi, Molitemi, Burla,
Polidori, Camalli & Spagna, 1997)
;
_diffrn_ambient_temperature 293(2)
_diffrn_detector 'image plate (34 cm diameter)'
_diffrn_detector_area_resol_mean 6.67
_diffrn_detector_type STOE
_diffrn_measured_fraction_theta_full 0.979
_diffrn_measured_fraction_theta_max 0.979
_diffrn_measurement_details ' 180 frames, detector distance = 100 mm'
_diffrn_measurement_device '2-circle goniometer'
_diffrn_measurement_device_type 'STOE IPDS 2T'
_diffrn_measurement_method 'rotation method'
_diffrn_radiation_collimation '0.5 mm diameter, monocapillary'
_diffrn_radiation_monochromator 'plane graphite'
_diffrn_radiation_polarisn_norm 0
_diffrn_radiation_type 'Mo K\a'
_diffrn_radiation_wavelength 0.71073
_diffrn_reflns_av_R_equivalents 0.0686
_diffrn_reflns_av_sigmaI/netI 0.0906
_diffrn_reflns_limit_h_max 16
_diffrn_reflns_limit_h_min -16
_diffrn_reflns_limit_k_max 10
_diffrn_reflns_limit_k_min -12
_diffrn_reflns_limit_l_max 21
_diffrn_reflns_limit_l_min -21
_diffrn_reflns_number 12997
_diffrn_reflns_theta_full 29.20
_diffrn_reflns_theta_max 29.20
_diffrn_reflns_theta_min 1.96
_diffrn_source 'sealed X-ray tube, 12 x 0.4 mm long-fine focus'
_diffrn_source_current 40
_diffrn_source_power 2.00
_diffrn_source_voltage 50
_diffrn_standards_decay_% 0
_diffrn_standards_interval_count 0
_diffrn_standards_interval_time 0
_diffrn_standards_number 0
_exptl_absorpt_coefficient_mu 0.178
_exptl_absorpt_correction_T_max 0.9777
_exptl_absorpt_correction_T_min 0.9201
_exptl_absorpt_correction_type integration
_exptl_absorpt_process_details 'X-RED (Stoe & Cie, 2002)'
_exptl_crystal_colour colourless
_exptl_crystal_density_diffrn 1.209
_exptl_crystal_density_method 'not measured'
_exptl_crystal_description prism
_exptl_crystal_F_000 648
_refine_diff_density_max 0.589
_refine_diff_density_min -0.285
_refine_diff_density_rms 0.058
_refine_ls_extinction_method none
_refine_ls_goodness_of_fit_ref 1.121
_refine_ls_hydrogen_treatment constr
_refine_ls_matrix_type full
_refine_ls_number_parameters 185
_refine_ls_number_reflns 4379
_refine_ls_number_restraints 0
_refine_ls_restrained_S_all 1.121
_refine_ls_R_factor_all 0.2010
_refine_ls_R_factor_gt 0.0895
_refine_ls_shift/su_max 0.050
_refine_ls_shift/su_mean 0.026
_refine_ls_structure_factor_coef Fsqd
_refine_ls_weighting_details 'w=1/[\s^2^(Fo^2^)+(0.1000P)^2^+0.0000P] where P=(Fo^2^+2Fc^2^)/3'
_refine_ls_weighting_scheme calc
_refine_ls_wR_factor_gt 0.2158
_refine_ls_wR_factor_ref 0.2548
_reflns_number_gt 1760
_reflns_number_total 4379
_reflns_threshold_expression >2sigma(I)
_cod_data_source_file jo900489j_si_003.cif
_cod_data_source_block ro1
_cod_original_sg_symbol_H-M P21/n
_cod_database_code 4024518

loop_
_symmetry_equiv_pos_as_xyz
'x, y, z'
'-x+1/2, y+1/2, -z+1/2'
'-x, -y, -z'
'x-1/2, -y-1/2, z-1/2'

loop_
_atom_site_label
_atom_site_type_symbol
_atom_site_fract_x
_atom_site_fract_y
_atom_site_fract_z
_atom_site_U_iso_or_equiv
_atom_site_adp_type
_atom_site_occupancy
_atom_site_symmetry_multiplicity
_atom_site_calc_flag
_atom_site_refinement_flags
_atom_site_disorder_assembly
_atom_site_disorder_group
P1 P 0.46303(10) 0.44589(15) 0.70377(8) 0.0712(4) Uani 1 1 d . . .
O1 O 0.1961(3) 0.6105(3) 0.9112(2) 0.0808(9) Uani 1 1 d . . .
H1 H 0.2079 0.6621 0.9562 0.097 Uiso 1 1 calc R . .
O2 O 0.3835(3) 0.3773(4) 0.63309(18) 0.0815(9) Uani 1 1 d . . .
N1 N 0.2907(3) 0.6000(4) 0.8743(2) 0.0623(9) Uani 1 1 d . . .
C1 C 0.4059(3) 0.5312(4) 0.7878(2) 0.0565(10) Uani 1 1 d . . .
O3 O 0.5433(3) 0.5566(5) 0.6695(2) 0.1008(12) Uani 1 1 d . . .
C2 C 0.4638(3) 0.6183(4) 0.8604(2) 0.0548(9) Uani 1 1 d . . .
O4 O 0.5497(3) 0.3254(5) 0.7555(2) 0.1125(14) Uani 1 1 d . . .
C4 C 0.2974(3) 0.5225(4) 0.7992(2) 0.0576(10) Uani 1 1 d . . .
C3 C 0.3904(4) 0.6579(4) 0.9125(2) 0.0591(10) Uani 1 1 d . . .
C6 C 0.5820(4) 0.6627(5) 0.8818(3) 0.0691(12) Uani 1 1 d . . .
H6A H 0.6040 0.7127 0.8313 0.083 Uiso 1 1 calc R . .
H6B H 0.6264 0.5723 0.8946 0.083 Uiso 1 1 calc R . .
C7 C 0.4104(4) 0.7475(5) 0.9954(3) 0.0778(13) Uani 1 1 d . . .
H7A H 0.3844 0.6921 1.0424 0.093 Uiso 1 1 calc R . .
H7B H 0.3716 0.8435 0.9873 0.093 Uiso 1 1 calc R . .
C5 C 0.1986(4) 0.4511(6) 0.7465(3) 0.0828(13) Uani 1 1 d . . .
H5A H 0.1362 0.5149 0.7482 0.124 Uiso 1 1 calc R . .
H5B H 0.1862 0.3535 0.7710 0.124 Uiso 1 1 calc R . .
H5C H 0.2098 0.4390 0.6866 0.124 Uiso 1 1 calc R . .
C9 C 0.5318(6) 0.7756(8) 1.0190(4) 0.123(2) Uani 1 1 d . . .
H9A H 0.5403 0.8764 1.0445 0.148 Uiso 1 1 calc R . .
H9B H 0.5590 0.7049 1.0658 0.148 Uiso 1 1 calc R . .
C8 C 0.6006(5) 0.7672(11) 0.9596(4) 0.149(3) Uani 1 1 d . . .
H8 H 0.5793 0.8621 0.9282 0.179 Uiso 1 1 calc R . .
C10 C 0.7211(5) 0.8046(8) 0.9893(4) 0.124(2) Uani 1 1 d . . .
H10A H 0.7548 0.8261 0.9386 0.186 Uiso 1 1 calc R . .
H10B H 0.7570 0.7194 1.0206 0.186 Uiso 1 1 calc R . .
H10C H 0.7274 0.8917 1.0273 0.186 Uiso 1 1 calc R . .
C11 C 0.5033(7) 0.6664(8) 0.6090(7) 0.187(5) Uani 1 1 d . . .
H11A H 0.4449 0.7170 0.6327 0.224 Uiso 1 1 calc R . .
H11B H 0.4691 0.6126 0.5567 0.224 Uiso 1 1 calc R . .
C13 C 0.6101(8) 0.2236(9) 0.7151(5) 0.154(3) Uani 1 1 d . . .
H13A H 0.6681 0.2787 0.6935 0.185 Uiso 1 1 calc R . .
H13B H 0.5632 0.1809 0.6644 0.185 Uiso 1 1 calc R . .
C14 C 0.6555(7) 0.1073(11) 0.7670(6) 0.174(4) Uani 1 1 d . . .
H14A H 0.6953 0.0423 0.7333 0.262 Uiso 1 1 calc R . .
H14B H 0.5988 0.0502 0.7877 0.262 Uiso 1 1 calc R . .
H14C H 0.7043 0.1477 0.8164 0.262 Uiso 1 1 calc R . .
C12 C 0.5657(9) 0.7806(12) 0.5798(6) 0.206(5) Uani 1 1 d . . .
H12A H 0.5211 0.8391 0.5351 0.309 Uiso 1 1 calc R . .
H12B H 0.6253 0.7362 0.5558 0.309 Uiso 1 1 calc R . .
H12C H 0.5941 0.8455 0.6283 0.309 Uiso 1 1 calc R . .

loop_
_atom_site_aniso_label
_atom_site_aniso_U_11
_atom_site_aniso_U_22
_atom_site_aniso_U_33
_atom_site_aniso_U_23
_atom_site_aniso_U_13
_atom_site_aniso_U_12
P1 0.0718(8) 0.0796(8) 0.0651(7) -0.0173(6) 0.0197(6) -0.0137(7)
O1 0.085(2) 0.0770(19) 0.0903(19) 0.0011(17) 0.0428(17) 0.0067(17)
O2 0.091(2) 0.088(2) 0.0675(17) -0.0214(16) 0.0204(16) -0.0245(19)
N1 0.064(2) 0.055(2) 0.071(2) 0.0062(17) 0.0210(18) 0.0120(17)
C1 0.061(2) 0.052(2) 0.057(2) -0.0031(18) 0.0106(19) 0.0008(19)
O3 0.093(3) 0.128(3) 0.086(2) -0.009(2) 0.0275(19) -0.036(2)
C2 0.057(2) 0.046(2) 0.061(2) 0.0050(18) 0.0064(19) 0.0068(19)
O4 0.104(3) 0.135(3) 0.096(2) -0.029(2) 0.009(2) 0.046(3)
C4 0.060(3) 0.050(2) 0.062(2) -0.0010(18) 0.008(2) 0.000(2)
C3 0.074(3) 0.047(2) 0.056(2) 0.0048(17) 0.009(2) 0.010(2)
C6 0.068(3) 0.062(3) 0.074(3) -0.003(2) 0.004(2) 0.005(2)
C7 0.105(4) 0.063(3) 0.066(3) -0.006(2) 0.018(3) 0.005(3)
C5 0.066(3) 0.084(3) 0.099(3) -0.004(3) 0.016(3) -0.010(3)
C9 0.134(6) 0.134(5) 0.101(4) -0.057(4) 0.019(4) -0.019(4)
C8 0.083(4) 0.242(9) 0.119(5) -0.108(6) 0.000(4) -0.028(5)
C10 0.094(4) 0.146(5) 0.122(4) -0.054(4) -0.011(4) -0.011(4)
C11 0.137(7) 0.100(5) 0.280(11) 0.077(7) -0.096(7) -0.023(5)
C13 0.193(8) 0.134(6) 0.140(6) 0.006(5) 0.044(6) 0.065(6)
C14 0.152(7) 0.181(8) 0.194(8) 0.014(7) 0.038(6) 0.076(7)
C12 0.270(13) 0.202(10) 0.159(7) 0.009(7) 0.073(8) -0.095(9)

loop_
_atom_type_symbol
_atom_type_description
_atom_type_scat_dispersion_real
_atom_type_scat_dispersion_imag
_atom_type_scat_source
C C 0.0033 0.0016 'International Tables Vol C Tables 4.2.6.8 and 6.1.1.4'
H H 0.0000 0.0000 'International Tables Vol C Tables 4.2.6.8 and 6.1.1.4'
N N 0.0061 0.0033 'International Tables Vol C Tables 4.2.6.8 and 6.1.1.4'
O O 0.0106 0.0060 'International Tables Vol C Tables 4.2.6.8 and 6.1.1.4'
P P 0.1023 0.0942 'International Tables Vol C Tables 4.2.6.8 and 6.1.1.4'

loop_
_geom_angle_atom_site_label_1
_geom_angle_atom_site_label_2
_geom_angle_atom_site_label_3
_geom_angle
_geom_angle_site_symmetry_1
_geom_angle_site_symmetry_3
_geom_angle_publ_flag
O2 P1 O3 113.50(19) . . ?
O2 P1 O4 113.9(2) . . ?
O3 P1 O4 99.6(2) . . ?
O2 P1 C1 114.85(19) . . ?
O3 P1 C1 110.0(2) . . ?
O4 P1 C1 103.56(18) . . ?
C4 N1 C3 112.1(3) . . ?
C4 N1 O1 123.7(4) . . ?
C3 N1 O1 124.1(3) . . ?
C4 C1 C2 107.6(3) . . ?
C4 C1 P1 126.0(3) . . ?
C2 C1 P1 126.3(3) . . ?
C11 O3 P1 119.4(5) . . ?
C3 C2 C1 107.3(4) . . ?
C3 C2 C6 122.0(4) . . ?
C1 C2 C6 130.7(3) . . ?
C13 O4 P1 124.6(4) . . ?
N1 C4 C1 105.8(3) . . ?
N1 C4 C5 121.1(4) . . ?
C1 C4 C5 133.1(4) . . ?
C2 C3 N1 107.2(3) . . ?
C2 C3 C7 127.6(4) . . ?
N1 C3 C7 125.3(4) . . ?
C2 C6 C8 110.8(4) . . ?
C3 C7 C9 108.4(4) . . ?
C8 C9 C7 122.9(5) . . ?
C9 C8 C6 122.8(6) . . ?
C9 C8 C10 118.8(5) . . ?
C6 C8 C10 112.9(5) . . ?
O3 C11 C12 124.6(8) . . ?
O4 C13 C14 115.3(7) . . ?

loop_
_geom_bond_atom_site_label_1
_geom_bond_atom_site_label_2
_geom_bond_distance
_geom_bond_site_symmetry_2
_geom_bond_publ_flag
P1 O2 1.474(3) . ?
P1 O3 1.545(4) . ?
P1 O4 1.624(4) . ?
P1 C1 1.740(4) . ?
O1 N1 1.387(4) . ?
N1 C4 1.355(5) . ?
N1 C3 1.378(5) . ?
C1 C4 1.387(5) . ?
C1 C2 1.446(5) . ?
O3 C11 1.378(7) . ?
C2 C3 1.351(5) . ?
C2 C6 1.501(6) . ?
O4 C13 1.379(8) . ?
C4 C5 1.493(6) . ?
C3 C7 1.485(6) . ?
C6 C8 1.496(7) . ?
C7 C9 1.511(8) . ?
C9 C8 1.348(8) . ?
C8 C10 1.526(8) . ?
C11 C12 1.387(11) . ?
C13 C14 1.362(9) . ?
